data_4346241
loop_
_publ_author_name
'Allefeld, Nadine'
'Bader, Julia'
'Neumann, Beate'
'Stammler, Hans-Georg'
'Ignat'ev, Nikolai'
'Hoge, Berthold'

_publ_section_title
;
 Transition Metal Complexes of Phosphinous Acids Featuring a
 Quasichelating Unit: Synthesis, Characterization, and Hetero-bimetallic
 Complexes.
;
_journal_issue 16
_journal_name_full 'Inorganic chemistry'
_journal_page_first 7945
_journal_page_last 7952
_journal_paper_doi 10.1021/acs.inorgchem.5b01038
_journal_volume 54
_journal_year 2015
_chemical_formula_moiety 'C4 Cl2 F12 O2 P2 Pd, 2(C5 H6 N)'
_chemical_formula_sum 'C14 H12 Cl2 F12 N2 O2 P2 Pd'
_chemical_formula_weight 707.50
_space_group_IT_number 14
_space_group_name_Hall '-P 2ybc'
_space_group_name_H-M_alt 'P 1 21/c 1'
_symmetry_cell_setting monoclinic
_symmetry_space_group_name_Hall '-P 2ybc'
_symmetry_space_group_name_H-M 'P 1 21/c 1'
_atom_sites_solution_hydrogens geom
_atom_sites_solution_primary direct
_atom_sites_solution_secondary difmap
_audit_creation_method SHELXL-97
_cell_angle_alpha 90.00
_cell_angle_beta 90.4424(5)
_cell_angle_gamma 90.00
_cell_formula_units_Z 8
_cell_length_a 10.51230(10)
_cell_length_b 13.8001(2)
_cell_length_c 32.2062(5)
_cell_measurement_reflns_used 157231
_cell_measurement_temperature 100(2)
_cell_measurement_theta_max 30.034
_cell_measurement_theta_min 2.910
_cell_volume 4672.04(11)
_computing_cell_refinement 'HKL Scalepack (Otwinowski & Minor 1997)'
_computing_data_collection 'Collect, Bruker AXS, 2004'
_computing_data_reduction 'Denzo and Scalepack (Otwinowski & Minor, 1997)'
_computing_molecular_graphics 'SHELXTL-PLUS (1990)'
_computing_publication_material 'SHELXL-97 (Sheldrick, 1997)'
_computing_structure_refinement 'SHELXL-97 (Sheldrick, 1997)'
_computing_structure_solution 'SHELXS-97 (Sheldrick, 1990)'
_diffrn_ambient_temperature 100(2)
_diffrn_measured_fraction_theta_full 0.999
_diffrn_measured_fraction_theta_max 0.999
_diffrn_measurement_device_type KappaCCD
_diffrn_measurement_method CCD
_diffrn_radiation_monochromator graphite
_diffrn_radiation_source 'fine-focus sealed tube'
_diffrn_radiation_type MoK\a
_diffrn_radiation_wavelength 0.71073
_diffrn_reflns_av_R_equivalents 0.053
_diffrn_reflns_av_sigmaI/netI 0.0315
_diffrn_reflns_limit_h_max 14
_diffrn_reflns_limit_h_min 0
_diffrn_reflns_limit_k_max 19
_diffrn_reflns_limit_k_min 0
_diffrn_reflns_limit_l_max 45
_diffrn_reflns_limit_l_min -45
_diffrn_reflns_number 107730
_diffrn_reflns_theta_full 30.00
_diffrn_reflns_theta_max 30.00
_diffrn_reflns_theta_min 2.93
_exptl_absorpt_coefficient_mu 1.272
_exptl_absorpt_correction_T_max 0.9051
_exptl_absorpt_correction_T_min 0.7500
_exptl_absorpt_correction_type multi-scan
_exptl_absorpt_process_details 'Denzo and Scalepack (Otwinowski & Minor, 1997)'
_exptl_crystal_colour 'light yellow'
_exptl_crystal_density_diffrn 2.012
_exptl_crystal_density_method 'not measured'
_exptl_crystal_description plate
_exptl_crystal_F_000 2752
_exptl_crystal_size_max 0.24
_exptl_crystal_size_mid 0.14
_exptl_crystal_size_min 0.08
_refine_diff_density_max 0.646
_refine_diff_density_min -0.788
_refine_diff_density_rms 0.090
_refine_ls_extinction_method none
_refine_ls_goodness_of_fit_ref 1.045
_refine_ls_hydrogen_treatment mixed
_refine_ls_matrix_type full
_refine_ls_number_parameters 692
_refine_ls_number_reflns 13630
_refine_ls_number_restraints 0
_refine_ls_restrained_S_all 1.045
_refine_ls_R_factor_all 0.0438
_refine_ls_R_factor_gt 0.0296
_refine_ls_shift/su_max 0.003
_refine_ls_shift/su_mean 0.000
_refine_ls_structure_factor_coef Fsqd
_refine_ls_weighting_details 'calc w=1/[\s^2^(Fo^2^)+(0.0315P)^2^+2.5277P] where P=(Fo^2^+2Fc^2^)/3'
_refine_ls_weighting_scheme calc
_refine_ls_wR_factor_gt 0.0650
_refine_ls_wR_factor_ref 0.0694
_reflns_number_gt 11019
_reflns_number_total 13630
_reflns_threshold_expression >2sigma(I)
_cod_data_source_file ic5b01038_si_001.cif
_cod_data_source_block 2[HPy]^+^[Cl~2~Pd(P(CF~3~)~2~O)~2~]~2~^-^
_cod_depositor_comments
;
The following automatic conversions were performed:

data item '_symmetry_cell_setting' value 'Monoclinic' was changed to
'monoclinic' in accordance with the
/home/saulius/struct/COD-crude-data/automatic-downloads/DataCite-retrospective/ACS/depositions/lib/dictionaries/cif_core.dic
dictionary named 'cif_core.dic' version 2.4.2 last updated on
2011-04-26.

Automatic conversion script
Id: cif_fix_values 6909 2019-04-08 15:41:33Z antanas 
;
_cod_original_sg_symbol_H-M 'P 21/c'
_cod_database_code 4346241

loop_
_symmetry_equiv_pos_as_xyz
'x, y, z'
'-x, y+1/2, -z+1/2'
'-x, -y, -z'
'x, -y-1/2, z-1/2'

loop_
_atom_site_label
_atom_site_type_symbol
_atom_site_fract_x
_atom_site_fract_y
_atom_site_fract_z
_atom_site_U_iso_or_equiv
_atom_site_adp_type
_atom_site_occupancy
_atom_site_symmetry_multiplicity
_atom_site_calc_flag
_atom_site_refinement_flags
_atom_site_disorder_assembly
_atom_site_disorder_group
Pd1 Pd 0.495683(15) 0.231971(11) 0.537369(5) 0.01756(4) Uani 1 1 d . A .
Cl1 Cl 0.37356(5) 0.21746(4) 0.598405(16) 0.02387(11) Uani 1 1 d . . .
Cl2 Cl 0.67371(5) 0.16713(4) 0.573247(17) 0.02646(11) Uani 1 1 d . . .
P1 P 0.33869(5) 0.31048(4) 0.504018(16) 0.01832(10) Uani 1 1 d . . .
P2 P 0.60483(5) 0.22630(4) 0.478009(16) 0.01821(10) Uani 1 1 d . . .
F1 F 0.20234(15) 0.14306(11) 0.50601(5) 0.0346(4) Uani 0.917(3) 1 d P A 1
F2 F 0.27995(15) 0.17751(13) 0.44628(6) 0.0361(5) Uani 0.917(3) 1 d P A 1
F3 F 0.11486(15) 0.25306(14) 0.46826(7) 0.0363(4) Uani 0.917(3) 1 d P A 1
F4 F 0.13715(12) 0.42497(9) 0.51567(4) 0.0263(3) Uani 1 1 d . . .
F5 F 0.13580(12) 0.30505(9) 0.55840(4) 0.0259(3) Uani 1 1 d . . .
F6 F 0.26704(13) 0.42436(9) 0.56779(4) 0.0272(3) Uani 1 1 d . . .
F7 F 0.6040(2) 0.03237(13) 0.48120(10) 0.0652(10) Uani 0.845(5) 1 d P A 1
F8 F 0.79283(19) 0.08907(14) 0.48848(6) 0.0427(7) Uani 0.845(5) 1 d P A 1
F9 F 0.70373(15) 0.08942(11) 0.42924(5) 0.0421(4) Uani 0.845(5) 1 d P A 1
F10 F 0.84072(16) 0.28152(15) 0.51035(5) 0.0385(6) Uani 0.877(4) 1 d P A 1
F11 F 0.81781(15) 0.29726(14) 0.44443(5) 0.0501(4) Uani 0.877(4) 1 d P A 1
F12 F 0.7217(2) 0.39419(13) 0.48563(7) 0.0529(7) Uani 0.877(4) 1 d P A 1
O1 O 0.36350(16) 0.38799(12) 0.47298(5) 0.0293(4) Uani 1 1 d . A .
O2 O 0.54669(15) 0.25382(11) 0.43722(5) 0.0239(3) Uani 1 1 d . A .
C1 C 0.2270(3) 0.2162(2) 0.48023(9) 0.0244(6) Uiso 0.917(3) 1 d P A 1
C2 C 0.2137(2) 0.36730(15) 0.53882(6) 0.0211(4) Uani 1 1 d . A .
C3 C 0.6812(4) 0.1034(2) 0.46936(10) 0.0270(7) Uiso 0.845(5) 1 d P A 1
C4 C 0.7555(3) 0.3020(3) 0.48057(10) 0.0280(7) Uiso 0.877(4) 1 d P A 1
N1 N 0.50457(18) 0.43163(14) 0.40374(6) 0.0239(4) Uani 1 1 d . . .
H1 H 0.488(3) 0.388(2) 0.4237(9) 0.043(8) Uiso 1 1 d . . .
C5 C 0.5857(2) 0.40884(17) 0.37369(7) 0.0268(5) Uani 1 1 d . . .
H5 H 0.6284 0.3482 0.3741 0.032 Uiso 1 1 calc R . .
C6 C 0.6071(2) 0.4735(2) 0.34227(7) 0.0331(5) Uani 1 1 d . . .
H6 H 0.6649 0.4582 0.3207 0.040 Uiso 1 1 calc R . .
C7 C 0.5438(2) 0.56125(19) 0.34231(8) 0.0337(6) Uani 1 1 d . . .
H7 H 0.5572 0.6065 0.3205 0.040 Uiso 1 1 calc R . .
C8 C 0.4609(2) 0.58319(18) 0.37411(8) 0.0318(5) Uani 1 1 d . . .
H8 H 0.4172 0.6435 0.3746 0.038 Uiso 1 1 calc R . .
C9 C 0.4430(2) 0.51639(17) 0.40491(7) 0.0287(5) Uani 1 1 d . . .
H9 H 0.3869 0.5302 0.4271 0.034 Uiso 1 1 calc R . .
N2 N 0.51536(18) 0.02469(14) 0.63107(6) 0.0212(4) Uani 1 1 d . . .
H2 H 0.524(3) 0.077(2) 0.6188(8) 0.036(8) Uiso 1 1 d . . .
C10 C 0.4218(2) 0.01851(15) 0.65892(7) 0.0222(4) Uani 1 1 d . . .
H10 H 0.3715 0.0737 0.6652 0.027 Uiso 1 1 calc R . .
C11 C 0.3992(2) -0.06850(15) 0.67836(7) 0.0228(4) Uani 1 1 d . . .
H11 H 0.3325 -0.0745 0.6979 0.027 Uiso 1 1 calc R . .
C12 C 0.4754(2) -0.14719(15) 0.66887(7) 0.0223(4) Uani 1 1 d . . .
H12 H 0.4612 -0.2078 0.6821 0.027 Uiso 1 1 calc R . .
C13 C 0.5723(2) -0.13784(16) 0.64013(7) 0.0230(4) Uani 1 1 d . . .
H13 H 0.6250 -0.1915 0.6336 0.028 Uiso 1 1 calc R . .
C14 C 0.5906(2) -0.04992(16) 0.62134(7) 0.0229(4) Uani 1 1 d . . .
H14 H 0.6564 -0.0420 0.6015 0.027 Uiso 1 1 calc R . .
Pd2 Pd -0.004848(14) 0.800529(11) 0.216464(5) 0.01564(4) Uani 1 1 d . B .
Cl3 Cl 0.18014(5) 0.76367(4) 0.179155(16) 0.02233(10) Uani 1 1 d . . .
Cl4 Cl -0.12681(5) 0.76749(4) 0.157092(16) 0.02511(11) Uani 1 1 d . . .
P3 P 0.10738(5) 0.81945(4) 0.274925(16) 0.01910(11) Uani 1 1 d . . .
P4 P -0.18052(5) 0.84775(4) 0.249632(16) 0.01647(10) Uani 1 1 d . . .
F13 F 0.06860(16) 1.01073(10) 0.28042(5) 0.0445(4) Uani 1 1 d . . .
F14 F 0.2391(2) 0.96632(16) 0.31082(6) 0.0715(6) Uani 1 1 d . . .
F15 F 0.23009(19) 0.97458(13) 0.24405(5) 0.0592(5) Uani 1 1 d . . .
F16 F 0.3181(2) 0.7687(2) 0.31581(5) 0.0544(9) Uani 0.871(5) 1 d P B 1
F17 F 0.35983(16) 0.8032(2) 0.25223(6) 0.0426(7) Uani 0.871(5) 1 d P B 1
F18 F 0.2639(3) 0.6689(2) 0.26729(7) 0.0488(8) Uani 0.871(5) 1 d P B 1
F19 F -0.24612(13) 0.97066(9) 0.18815(4) 0.0293(3) Uani 1 1 d . . .
F20 F -0.37326(12) 0.84746(9) 0.19124(4) 0.0268(3) Uani 1 1 d . . .
F21 F -0.38379(12) 0.96005(10) 0.23712(4) 0.0289(3) Uani 1 1 d . . .
F22 F -0.29816(14) 0.67445(10) 0.23409(5) 0.0352(3) Uani 1 1 d . . .
F23 F -0.39174(13) 0.76378(10) 0.27942(5) 0.0364(3) Uani 1 1 d . . .
F24 F -0.21680(13) 0.69067(10) 0.29514(4) 0.0334(3) Uani 1 1 d . . .
O3 O 0.05114(14) 0.79289(11) 0.31624(5) 0.0235(3) Uani 1 1 d . B .
O4 O -0.17992(14) 0.91140(11) 0.28736(5) 0.0227(3) Uani 1 1 d . B .
C15 C 0.1656(2) 0.94972(19) 0.27822(7) 0.0321(5) Uani 1 1 d . B .
C16 C 0.2718(3) 0.7637(3) 0.27665(9) 0.0335(8) Uani 0.871(5) 1 d P B 1
C17 C -0.3024(2) 0.90831(15) 0.21403(7) 0.0212(4) Uani 1 1 d . B .
C18 C -0.2777(2) 0.73813(16) 0.26442(7) 0.0246(4) Uani 1 1 d . B .
N3 N 0.05042(19) 0.63203(15) 0.36251(6) 0.0272(4) Uani 1 1 d . . .
H3 H 0.052(3) 0.686(2) 0.3482(10) 0.047(9) Uiso 1 1 d . . .
C19 C -0.0247(2) 0.55918(18) 0.34944(8) 0.0317(5) Uani 1 1 d . . .
H19 H -0.0724 0.5659 0.3244 0.038 Uiso 1 1 calc R . .
C20 C -0.0327(2) 0.47556(18) 0.37188(8) 0.0328(5) Uani 1 1 d . . .
H20 H -0.0859 0.4240 0.3628 0.039 Uiso 1 1 calc R . .
C21 C 0.0378(2) 0.46704(17) 0.40805(8) 0.0308(5) Uani 1 1 d . . .
H21 H 0.0346 0.4089 0.4238 0.037 Uiso 1 1 calc R . .
C22 C 0.1126(2) 0.54287(18) 0.42114(7) 0.0299(5) Uani 1 1 d . . .
H22 H 0.1600 0.5379 0.4463 0.036 Uiso 1 1 calc R . .
C23 C 0.1184(2) 0.62581(17) 0.39778(7) 0.0280(5) Uani 1 1 d . . .
H23 H 0.1702 0.6785 0.4066 0.034 Uiso 1 1 calc R . .
N4 N -0.08061(17) 0.95668(13) 0.36191(6) 0.0212(4) Uani 1 1 d . . .
H4 H -0.117(3) 0.941(2) 0.3380(10) 0.052(9) Uiso 1 1 d . . .
C24 C -0.0638(2) 0.88806(16) 0.39096(7) 0.0237(4) Uani 1 1 d . . .
H24 H -0.0933 0.8239 0.3861 0.028 Uiso 1 1 calc R . .
C25 C -0.0041(2) 0.91081(16) 0.42763(7) 0.0252(5) Uani 1 1 d . . .
H25 H 0.0095 0.8626 0.4483 0.030 Uiso 1 1 calc R . .
C26 C 0.0363(2) 1.00518(18) 0.43419(7) 0.0290(5) Uani 1 1 d . . .
H26 H 0.0788 1.0220 0.4593 0.035 Uiso 1 1 calc R . .
C27 C 0.0147(2) 1.07455(17) 0.40426(7) 0.0282(5) Uani 1 1 d . . .
H27 H 0.0402 1.1397 0.4089 0.034 Uiso 1 1 calc R . .
C28 C -0.0441(2) 1.04868(16) 0.36763(7) 0.0240(4) Uani 1 1 d . . .
H28 H -0.0586 1.0957 0.3466 0.029 Uiso 1 1 calc R . .
C1B C 0.248(2) 0.2354(18) 0.4713(8) 0.009(5) Uiso 0.083(3) 1 d P A 2
F1B F 0.3027(18) 0.1457(14) 0.4671(7) 0.034(5) Uiso 0.083(3) 1 d P A 2
F2B F 0.2466(18) 0.2685(13) 0.4324(6) 0.040(5) Uiso 0.083(3) 1 d P A 2
F3B F 0.126(2) 0.2209(16) 0.4834(7) 0.034(5) Uiso 0.083(3) 1 d P A 2
C3B C 0.6416(18) 0.0901(13) 0.4664(5) 0.023(4) Uiso 0.155(5) 1 d P A 2
F7B F 0.5352(11) 0.0450(7) 0.4601(3) 0.035(3) Uiso 0.155(5) 1 d P A 2
F8B F 0.7078(12) 0.0491(8) 0.4972(3) 0.043(3) Uiso 0.155(5) 1 d P A 2
F9B F 0.70373(15) 0.08942(11) 0.42924(5) 0.0421(4) Uani 0.155(5) 1 d P A 2
C4B C 0.7732(18) 0.2726(16) 0.4805(6) 0.018(4) Uiso 0.123(4) 1 d P A 2
F10B F 0.8552(12) 0.2143(10) 0.4977(4) 0.036(4) Uiso 0.123(4) 1 d P A 2
F11B F 0.81781(15) 0.29726(14) 0.44443(5) 0.0501(4) Uani 0.123(4) 1 d P A 2
F12B F 0.7676(14) 0.3540(11) 0.5064(5) 0.047(4) Uiso 0.123(4) 1 d P A 2
C16B C 0.2482(18) 0.7173(17) 0.2742(6) 0.013(4) Uiso 0.129(5) 1 d P B 2
F16B F 0.2801(12) 0.7082(10) 0.3147(4) 0.028(3) Uiso 0.129(5) 1 d P B 2
F17B F 0.3468(11) 0.7520(9) 0.2549(4) 0.021(3) Uiso 0.129(5) 1 d P B 2
F18B F 0.2081(13) 0.6342(10) 0.2606(4) 0.029(3) Uiso 0.129(5) 1 d P B 2

loop_
_atom_site_aniso_label
_atom_site_aniso_U_11
_atom_site_aniso_U_22
_atom_site_aniso_U_33
_atom_site_aniso_U_23
_atom_site_aniso_U_13
_atom_site_aniso_U_12
Pd1 0.01834(8) 0.01837(8) 0.01597(7) 0.00188(6) 0.00022(5) -0.00104(6)
Cl1 0.0270(3) 0.0249(3) 0.0198(2) 0.00439(19) 0.00486(19) 0.0036(2)
Cl2 0.0191(2) 0.0362(3) 0.0241(3) 0.0103(2) -0.00173(19) -0.0030(2)
P1 0.0207(3) 0.0182(2) 0.0161(2) 0.00121(19) 0.00245(19) 0.0014(2)
P2 0.0179(2) 0.0186(2) 0.0182(2) 0.0012(2) 0.00059(19) -0.00018(19)
F1 0.0414(10) 0.0272(8) 0.0351(9) -0.0018(6) 0.0005(7) -0.0118(7)
F2 0.0314(9) 0.0471(11) 0.0299(9) -0.0202(8) 0.0052(7) -0.0041(7)
F3 0.0241(8) 0.0393(10) 0.0451(11) -0.0101(9) -0.0130(8) 0.0045(7)
F4 0.0258(7) 0.0277(7) 0.0256(7) 0.0052(5) 0.0030(5) 0.0068(5)
F5 0.0253(7) 0.0261(6) 0.0265(7) 0.0051(5) 0.0086(5) 0.0011(5)
F6 0.0331(7) 0.0238(6) 0.0248(7) -0.0065(5) -0.0003(5) 0.0023(5)
F7 0.0604(18) 0.0181(9) 0.118(2) -0.0037(11) 0.0492(18) -0.0052(9)
F8 0.0441(13) 0.0499(12) 0.0340(10) -0.0024(8) -0.0068(8) 0.0274(10)
F9 0.0465(9) 0.0453(9) 0.0344(8) -0.0103(7) 0.0024(7) 0.0172(7)
F10 0.0266(9) 0.0581(14) 0.0309(9) 0.0107(8) -0.0056(7) -0.0164(8)
F11 0.0384(9) 0.0847(13) 0.0274(8) 0.0084(8) 0.0069(7) -0.0291(8)
F12 0.0551(13) 0.0259(10) 0.0776(16) 0.0020(9) -0.0092(11) -0.0147(9)
O1 0.0315(9) 0.0274(8) 0.0293(9) 0.0098(7) 0.0110(7) 0.0080(7)
O2 0.0246(8) 0.0282(8) 0.0190(7) 0.0009(6) -0.0001(6) 0.0031(6)
C2 0.0218(10) 0.0204(10) 0.0211(10) 0.0009(8) 0.0013(8) 0.0014(8)
N1 0.0219(9) 0.0287(10) 0.0210(9) 0.0062(8) -0.0009(7) -0.0031(7)
C5 0.0250(11) 0.0311(12) 0.0241(11) -0.0043(9) -0.0027(9) -0.0009(9)
C6 0.0271(12) 0.0509(16) 0.0215(11) -0.0002(10) 0.0023(9) -0.0088(11)
C7 0.0321(13) 0.0429(14) 0.0260(12) 0.0140(10) -0.0039(10) -0.0172(11)
C8 0.0301(13) 0.0274(12) 0.0378(14) 0.0051(10) -0.0074(10) -0.0030(10)
C9 0.0243(11) 0.0359(13) 0.0259(11) 0.0008(10) 0.0010(9) 0.0027(9)
N2 0.0239(9) 0.0198(9) 0.0198(9) 0.0011(7) 0.0018(7) -0.0004(7)
C10 0.0238(11) 0.0214(10) 0.0215(10) -0.0011(8) 0.0035(8) 0.0033(8)
C11 0.0212(10) 0.0252(11) 0.0220(10) 0.0016(8) 0.0029(8) -0.0029(8)
C12 0.0227(11) 0.0199(10) 0.0243(11) 0.0025(8) -0.0022(8) -0.0006(8)
C13 0.0196(10) 0.0233(11) 0.0260(11) -0.0023(8) -0.0010(8) 0.0037(8)
C14 0.0190(10) 0.0266(11) 0.0231(11) -0.0018(8) 0.0022(8) 0.0009(8)
Pd2 0.01570(7) 0.01547(7) 0.01576(7) -0.00152(5) 0.00006(5) -0.00002(5)
Cl3 0.0190(2) 0.0260(2) 0.0220(2) -0.00370(19) 0.00281(18) 0.00122(19)
Cl4 0.0218(2) 0.0315(3) 0.0220(2) -0.0088(2) -0.00283(19) -0.0007(2)
P3 0.0166(2) 0.0247(3) 0.0159(2) 0.0009(2) -0.00055(19) 0.0039(2)
P4 0.0155(2) 0.0177(2) 0.0163(2) -0.00036(19) -0.00094(18) 0.00065(19)
F13 0.0544(10) 0.0242(7) 0.0551(10) -0.0087(7) 0.0154(8) -0.0085(7)
F14 0.0746(14) 0.0846(14) 0.0547(12) -0.0182(11) -0.0293(10) -0.0299(11)
F15 0.0763(13) 0.0491(10) 0.0528(11) -0.0182(8) 0.0410(9) -0.0361(9)
F16 0.0360(11) 0.103(2) 0.0243(9) -0.0033(10) -0.0105(8) 0.0328(13)
F17 0.0175(9) 0.076(2) 0.0337(10) -0.0059(10) 0.0010(7) 0.0062(10)
F18 0.0603(17) 0.0426(14) 0.0435(12) 0.0048(10) 0.0031(10) 0.0336(13)
F19 0.0346(8) 0.0250(7) 0.0282(7) 0.0087(5) -0.0019(6) 0.0026(6)
F20 0.0231(7) 0.0275(7) 0.0297(7) -0.0053(5) -0.0102(5) 0.0024(5)
F21 0.0270(7) 0.0318(7) 0.0279(7) -0.0055(6) -0.0029(5) 0.0129(6)
F22 0.0408(8) 0.0235(7) 0.0413(8) 0.0000(6) -0.0058(7) -0.0100(6)
F23 0.0176(7) 0.0387(8) 0.0529(10) 0.0128(7) 0.0086(6) 0.0004(6)
F24 0.0267(7) 0.0374(8) 0.0361(8) 0.0193(6) -0.0038(6) -0.0013(6)
O3 0.0246(8) 0.0267(8) 0.0191(7) 0.0038(6) 0.0024(6) 0.0067(6)
O4 0.0194(7) 0.0292(8) 0.0195(7) -0.0058(6) -0.0015(6) 0.0055(6)
C15 0.0317(13) 0.0433(14) 0.0213(11) -0.0045(10) 0.0014(9) -0.0176(11)
C16 0.0286(16) 0.051(2) 0.0209(14) -0.0014(14) -0.0039(11) 0.0190(16)
C17 0.0218(10) 0.0208(10) 0.0208(10) -0.0023(8) -0.0027(8) 0.0024(8)
C18 0.0165(10) 0.0255(11) 0.0317(12) 0.0072(9) -0.0011(9) 0.0003(8)
N3 0.0309(11) 0.0249(10) 0.0259(10) 0.0048(8) 0.0052(8) 0.0085(8)
C19 0.0314(13) 0.0368(13) 0.0266(12) -0.0058(10) -0.0049(10) 0.0110(10)
C20 0.0262(12) 0.0276(12) 0.0447(15) -0.0111(11) -0.0003(10) 0.0008(9)
C21 0.0287(12) 0.0250(11) 0.0390(14) 0.0090(10) 0.0103(10) 0.0066(9)
C22 0.0260(12) 0.0394(13) 0.0242(11) 0.0046(10) 0.0001(9) 0.0016(10)
C23 0.0241(11) 0.0314(12) 0.0285(12) -0.0008(9) 0.0018(9) -0.0029(9)
N4 0.0207(9) 0.0251(9) 0.0177(9) -0.0018(7) -0.0001(7) 0.0012(7)
C24 0.0257(11) 0.0199(10) 0.0255(11) -0.0007(8) 0.0031(9) -0.0024(8)
C25 0.0263(11) 0.0267(11) 0.0225(11) 0.0065(9) 0.0007(9) 0.0021(9)
C26 0.0305(12) 0.0379(13) 0.0185(10) 0.0013(9) -0.0038(9) -0.0070(10)
C27 0.0365(13) 0.0236(11) 0.0244(11) -0.0011(9) -0.0008(10) -0.0073(9)
C28 0.0277(11) 0.0222(10) 0.0221(10) 0.0042(8) 0.0013(9) 0.0025(9)
F9B 0.0465(9) 0.0453(9) 0.0344(8) -0.0103(7) 0.0024(7) 0.0172(7)
F11B 0.0384(9) 0.0847(13) 0.0274(8) 0.0084(8) 0.0069(7) -0.0291(8)

loop_
_atom_type_symbol
_atom_type_description
_atom_type_scat_dispersion_real
_atom_type_scat_dispersion_imag
_atom_type_scat_source
C C 0.0033 0.0016 'International Tables Vol C Tables 4.2.6.8 and 6.1.1.4'
H H 0.0000 0.0000 'International Tables Vol C Tables 4.2.6.8 and 6.1.1.4'
N N 0.0061 0.0033 'International Tables Vol C Tables 4.2.6.8 and 6.1.1.4'
Cl Cl 0.1484 0.1585 'International Tables Vol C Tables 4.2.6.8 and 6.1.1.4'
F F 0.0171 0.0103 'International Tables Vol C Tables 4.2.6.8 and 6.1.1.4'
O O 0.0106 0.0060 'International Tables Vol C Tables 4.2.6.8 and 6.1.1.4'
P P 0.1023 0.0942 'International Tables Vol C Tables 4.2.6.8 and 6.1.1.4'
Pd Pd -0.9988 1.0072 'International Tables Vol C Tables 4.2.6.8 and 6.1.1.4'

loop_
_geom_angle_atom_site_label_1
_geom_angle_atom_site_label_2
_geom_angle_atom_site_label_3
_geom_angle
P2 Pd1 P1 89.31(2)
P2 Pd1 Cl1 172.81(2)
P1 Pd1 Cl1 92.111(19)
P2 Pd1 Cl2 89.72(2)
P1 Pd1 Cl2 173.19(2)
Cl1 Pd1 Cl2 89.683(19)
O1 P1 C1B 96.8(9)
O1 P1 C2 102.99(9)
C1B P1 C2 102.9(8)
O1 P1 C1 109.31(12)
C1B P1 C1 13.3(9)
C2 P1 C1 95.27(11)
O1 P1 Pd1 122.48(7)
C1B P1 Pd1 113.4(8)
C2 P1 Pd1 115.22(7)
C1 P1 Pd1 108.14(9)
O2 P2 C4B 109.2(6)
O2 P2 C3 105.60(12)
C4B P2 C3 84.9(7)
O2 P2 C4 103.52(12)
C4B P2 C4 13.5(6)
C3 P2 C4 98.30(16)
O2 P2 C3B 99.0(5)
C4B P2 C3B 98.5(9)
C3 P2 C3B 13.7(5)
C4 P2 C3B 111.8(6)
O2 P2 Pd1 122.22(7)
C4B P2 Pd1 116.1(6)
C3 P2 Pd1 112.13(10)
C4 P2 Pd1 112.12(10)
C3B P2 Pd1 107.5(5)
F1 C1 F3 107.0(3)
F1 C1 F2 106.8(2)
F3 C1 F2 106.7(2)
F1 C1 P1 112.82(19)
F3 C1 P1 113.24(19)
F2 C1 P1 109.9(2)
F6 C2 F5 107.54(17)
F6 C2 F4 106.38(16)
F5 C2 F4 105.79(16)
F6 C2 P1 111.41(14)
F5 C2 P1 115.98(14)
F4 C2 P1 109.19(14)
F9 C3 F7 106.6(3)
F9 C3 F8 105.3(3)
F7 C3 F8 107.1(3)
F9 C3 P2 110.5(2)
F7 C3 P2 110.9(2)
F8 C3 P2 115.8(2)
F12 C4 F10 107.0(3)
F12 C4 F11 106.6(3)
F10 C4 F11 106.4(3)
F12 C4 P2 108.0(2)
F10 C4 P2 118.0(2)
F11 C4 P2 110.4(2)
C5 N1 C9 122.6(2)
C5 N1 H1 119.5(19)
C9 N1 H1 117.9(19)
N1 C5 C6 119.5(2)
N1 C5 H5 120.2
C6 C5 H5 120.2
C5 C6 C7 119.2(2)
C5 C6 H6 120.4
C7 C6 H6 120.4
C6 C7 C8 119.9(2)
C6 C7 H7 120.0
C8 C7 H7 120.0
C9 C8 C7 118.7(2)
C9 C8 H8 120.7
C7 C8 H8 120.7
N1 C9 C8 120.0(2)
N1 C9 H9 120.0
C8 C9 H9 120.0
C14 N2 C10 123.2(2)
C14 N2 H2 119(2)
C10 N2 H2 117.4(19)
N2 C10 C11 119.4(2)
N2 C10 H10 120.3
C11 C10 H10 120.3
C10 C11 C12 118.8(2)
C10 C11 H11 120.6
C12 C11 H11 120.6
C11 C12 C13 120.2(2)
C11 C12 H12 119.9
C13 C12 H12 119.9
C14 C13 C12 118.9(2)
C14 C13 H13 120.5
C12 C13 H13 120.5
N2 C14 C13 119.5(2)
N2 C14 H14 120.2
C13 C14 H14 120.2
P3 Pd2 P4 89.77(2)
P3 Pd2 Cl4 175.15(2)
P4 Pd2 Cl4 89.875(19)
P3 Pd2 Cl3 91.293(19)
P4 Pd2 Cl3 175.29(2)
Cl4 Pd2 Cl3 89.447(19)
O3 P3 C16 103.87(11)
O3 P3 C15 108.01(10)
C16 P3 C15 95.14(17)
O3 P3 C16B 97.6(5)
C16 P3 C16B 19.7(5)
C15 P3 C16B 114.8(6)
O3 P3 Pd2 120.60(7)
C16 P3 Pd2 117.02(10)
C15 P3 Pd2 109.02(8)
C16B P3 Pd2 106.8(6)
O4 P4 C18 105.30(10)
O4 P4 C17 103.26(9)
C18 P4 C17 98.08(10)
O4 P4 Pd2 124.00(6)
C18 P4 Pd2 109.72(7)
C17 P4 Pd2 113.20(7)
F14 C15 F13 107.1(2)
F14 C15 F15 108.2(2)
F13 C15 F15 106.0(2)
F14 C15 P3 113.26(19)
F13 C15 P3 110.87(16)
F15 C15 P3 111.12(17)
F17 C16 F18 107.9(2)
F17 C16 F16 106.4(3)
F18 C16 F16 106.3(3)
F17 C16 P3 116.9(2)
F18 C16 P3 109.6(2)
F16 C16 P3 109.19(19)
F20 C17 F19 107.98(17)
F20 C17 F21 106.41(17)
F19 C17 F21 106.81(16)
F20 C17 P4 115.07(14)
F19 C17 P4 111.01(14)
F21 C17 P4 109.16(14)
F22 C18 F23 107.39(18)
F22 C18 F24 106.97(18)
F23 C18 F24 106.56(19)
F22 C18 P4 115.37(16)
F23 C18 P4 111.45(15)
F24 C18 P4 108.66(14)
C23 N3 C19 121.7(2)
C23 N3 H3 119(2)
C19 N3 H3 119(2)
N3 C19 C20 120.3(2)
N3 C19 H19 119.8
C20 C19 H19 119.8
C19 C20 C21 118.9(2)
C19 C20 H20 120.5
C21 C20 H20 120.5
C22 C21 C20 119.8(2)
C22 C21 H21 120.1
C20 C21 H21 120.1
C23 C22 C21 119.7(2)
C23 C22 H22 120.1
C21 C22 H22 120.1
N3 C23 C22 119.5(2)
N3 C23 H23 120.2
C22 C23 H23 120.2
C28 N4 C24 122.49(19)
C28 N4 H4 118(2)
C24 N4 H4 119(2)
N4 C24 C25 119.8(2)
N4 C24 H24 120.1
C25 C24 H24 120.1
C24 C25 C26 119.0(2)
C24 C25 H25 120.5
C26 C25 H25 120.5
C27 C26 C25 119.9(2)
C27 C26 H26 120.0
C25 C26 H26 120.0
C28 C27 C26 119.4(2)
C28 C27 H27 120.3
C26 C27 H27 120.3
N4 C28 C27 119.4(2)
N4 C28 H28 120.3
C27 C28 H28 120.3
F2B C1B F3B 108(2)
F2B C1B F1B 103(2)
F3B C1B F1B 107(2)
F2B C1B P1 111.4(19)
F3B C1B P1 115.1(18)
F1B C1B P1 111.5(16)
F7B C3B F8B 111.0(15)
F7B C3B P2 108.7(11)
F8B C3B P2 111.6(12)
F10B C4B F12B 105.9(15)
F10B C4B P2 115.3(14)
F12B C4B P2 104.7(13)
F18B C16B F17B 114.9(18)
F18B C16B F16B 108.8(16)
F17B C16B F16B 107.7(14)
F18B C16B P3 112.3(12)
F17B C16B P3 109.3(14)
F16B C16B P3 103.1(13)

loop_
_geom_bond_atom_site_label_1
_geom_bond_atom_site_label_2
_geom_bond_distance
Pd1 P2 2.2386(6)
Pd1 P1 2.2414(5)
Pd1 Cl1 2.3646(5)
Pd1 Cl2 2.3674(5)
P1 O1 1.4884(16)
P1 C1B 1.75(2)
P1 C2 1.903(2)
P1 C1 1.909(3)
P2 O2 1.4936(15)
P2 C4B 1.883(19)
P2 C3 1.898(3)
P2 C4 1.898(3)
P2 C3B 1.956(17)
F1 C1 1.334(4)
F2 C1 1.342(3)
F3 C1 1.338(3)
F4 C2 1.352(2)
F5 C2 1.347(2)
F6 C2 1.340(2)
F7 C3 1.330(4)
F8 C3 1.336(4)
F9 C3 1.329(3)
F10 C4 1.338(4)
F11 C4 1.342(3)
F12 C4 1.331(4)
N1 C5 1.333(3)
N1 C9 1.337(3)
N1 H1 0.90(3)
C5 C6 1.369(3)
C5 H5 0.9500
C6 C7 1.382(4)
C6 H6 0.9500
C7 C8 1.383(4)
C7 H7 0.9500
C8 C9 1.368(3)
C8 H8 0.9500
C9 H9 0.9500
N2 C14 1.337(3)
N2 C10 1.339(3)
N2 H2 0.83(3)
C10 C11 1.376(3)
C10 H10 0.9500
C11 C12 1.385(3)
C11 H11 0.9500
C12 C13 1.388(3)
C12 H12 0.9500
C13 C14 1.370(3)
C13 H13 0.9500
C14 H14 0.9500
Pd2 P3 2.2295(5)
Pd2 P4 2.2375(5)
Pd2 Cl4 2.3388(5)
Pd2 Cl3 2.3495(5)
P3 O3 1.5055(16)
P3 C16 1.892(3)
P3 C15 1.902(3)
P3 C16B 2.04(2)
P4 O4 1.4993(15)
P4 C18 1.889(2)
P4 C17 1.906(2)
F13 C15 1.325(3)
F14 C15 1.319(3)
F15 C15 1.342(3)
F16 C16 1.350(3)
F17 C16 1.336(4)
F18 C16 1.344(4)
F19 C17 1.339(2)
F20 C17 1.338(2)
F21 C17 1.344(2)
F22 C18 1.330(3)
F23 C18 1.343(3)
F24 C18 1.345(2)
N3 C23 1.340(3)
N3 C19 1.344(3)
N3 H3 0.87(3)
C19 C20 1.365(4)
C19 H19 0.9500
C20 C21 1.381(4)
C20 H20 0.9500
C21 C22 1.373(4)
C21 H21 0.9500
C22 C23 1.371(3)
C22 H22 0.9500
C23 H23 0.9500
N4 C28 1.339(3)
N4 C24 1.342(3)
N4 H4 0.88(3)
C24 C25 1.370(3)
C24 H24 0.9500
C25 C26 1.385(3)
C25 H25 0.9500
C26 C27 1.376(3)
C26 H26 0.9500
C27 C28 1.375(3)
C27 H27 0.9500
C28 H28 0.9500
C1B F2B 1.33(3)
C1B F3B 1.35(3)
C1B F1B 1.37(3)
C3B F7B 1.30(2)
C3B F8B 1.33(2)
C4B F10B 1.30(2)
C4B F12B 1.40(2)
C16B F18B 1.30(2)
C16B F17B 1.30(2)
C16B F16B 1.35(2)
